data_7703451
loop_
_publ_author_name
'Yoshida, Jun'
'Tateyama, Kazunori'
'Yuge, Hidetaka'

_publ_section_title
;
 Tris(tropolonato) ruthenium as a hub for connecting \p-conjugated
 systems.
;
_journal_issue 7
_journal_name_full 'Dalton transactions (Cambridge, England : 2003)'
_journal_page_first 2102
_journal_page_last 2111
_journal_paper_doi 10.1039/c9dt04860j
_journal_volume 49
_journal_year 2020
_chemical_formula_moiety 'C37 H23 O6 Ru, 2(C H Cl3)'
_chemical_formula_sum 'C39 H25 Cl6 O6 Ru'
_chemical_formula_weight 903.36
_space_group_crystal_system monoclinic
_space_group_IT_number 15
_space_group_name_Hall '-C 2yc'
_space_group_name_H-M_alt 'C 1 2/c 1'
_atom_sites_solution_hydrogens geom
_atom_sites_solution_primary dual
_audit_creation_date 2018-09-07
_audit_creation_method
;
Olex2 1.2
(compiled 2018.05.29 svn.r3508 for OlexSys, GUI svn.r5506)
;
_audit_update_record
;
2019-12-20 deposited with the CCDC.	2020-01-30 downloaded from the CCDC.
;
_cell_angle_alpha 90
_cell_angle_beta 96.420(2)
_cell_angle_gamma 90
_cell_formula_units_Z 4
_cell_length_a 24.5500(4)
_cell_length_b 10.6232(2)
_cell_length_c 14.7279(3)
_cell_measurement_reflns_used 9906
_cell_measurement_temperature 173
_cell_measurement_theta_max 77.2390
_cell_measurement_theta_min 3.6710
_cell_volume 3816.94(12)
_computing_cell_refinement 'CrysAlisPro 1.171.39.45i (Rigaku OD, 2018)'
_computing_data_collection 'CrysAlisPro 1.171.39.45i (Rigaku OD, 2018)'
_computing_data_reduction 'CrysAlisPro 1.171.39.45i (Rigaku OD, 2018)'
_computing_molecular_graphics 'Olex2 (Dolomanov et al., 2009)'
_computing_publication_material 'Olex2 (Dolomanov et al., 2009)'
_computing_structure_refinement 'ShelXL (Sheldrick, 2015)'
_computing_structure_solution 'ShelXT (Sheldrick, 2015)'
_diffrn_ambient_temperature 173
_diffrn_detector 'Rigaku HyPix-6000 area detector'
_diffrn_detector_area_resol_mean 10.0
_diffrn_detector_type 'HPC area detector'
_diffrn_measured_fraction_theta_full 0.999
_diffrn_measured_fraction_theta_max 0.959
_diffrn_measurement_details
;
List of Runs (angles in degrees, time in seconds):

  # Type    Start    End  Width  t~exp~   \w     \q     \k     \f   Frames
#--------------------------------------------------------------------------
  1  \w    -86.00   2.00   0.50    0.82    --  -47.94 109.00  46.00  176
  2  \w    -71.00 -13.00   0.50    3.26    --  -86.25  37.00  30.00  116
  3  \w    -85.00 -13.00   0.50    3.26    --  -86.25 109.00  46.00  144
  4  \w    -71.00 -13.00   0.50    3.26    --  -86.25  37.00-120.00  116
  5  \w    -60.00  25.00   0.50    0.82    --  -47.94  37.00-180.00  170
  6  \w     19.00  87.00   0.50    0.82    --   47.94-109.00 -49.00  136
  7  \w     35.00 111.00   0.50    3.26    --  107.75-109.00 -49.00  152
  8  \w     35.00  71.00   0.50    3.26    --  107.75 -37.00 -30.00   72
  9  \w     35.00  60.00   0.50    3.26    --  107.75 -37.00  30.00   50
 10  \w     36.00  74.00   0.50    3.26    --  107.75 -57.00  90.00   76
 11  \w     35.00 131.00   0.50    3.26    --  107.75 -77.00 150.00  192
 12  \w     83.00 116.00   0.50    3.26    --  107.75-125.00 120.00   66
 13  \w     35.00  68.00   0.50    3.26    --  107.75 -37.00 150.00   66
 14  \w     36.00  70.00   0.50    3.26    --  107.75 -37.00  90.00   68
 15  \w     38.00  67.00   0.50    3.26    --  107.75 -37.00  60.00   58
 16  \w     35.00 107.00   0.50    3.26    --  107.75 -99.00   0.00  144
 17  \w     36.00  77.00   0.50    3.26    --  107.75-125.00 120.00   82
 18  \w    141.00 166.00   0.50    3.26    --  107.75  19.00 -30.00   50
 19  \w    101.00 178.00   0.50    3.26    --  107.75 109.00  46.00  154
 20  \w    106.00 132.00   0.50    3.26    --  107.75  19.00 -30.00   52
 21  \w     36.00  71.00   0.50    3.26    --  107.75 -37.00-180.00   70
 22  \w   -120.00 -70.00   0.50    0.82    --  -47.94-125.00-180.00  100
 23  \w   -159.00 -79.00   0.50    3.26    --  -86.25-109.00 -49.00  160
 24  \w   -120.00 -70.00   0.50    0.82    --  -47.94-125.00   0.00  100
 25  \w   -120.00 -70.00   0.50    0.82    --  -47.94-125.00  90.00  100
 26  \w   -120.00 -70.00   0.50    0.82    --  -47.94-125.00 120.00  100
;
_diffrn_measurement_device 'four-circle diffractometer'
_diffrn_measurement_device_type 'Rigaku XtaLAB Synergy-S'
_diffrn_measurement_method '\w scans'
_diffrn_orient_matrix_type 'CrysAlisPro convention (1999,Acta A55,543-557)'
_diffrn_orient_matrix_UB_11 -0.0005024000
_diffrn_orient_matrix_UB_12 0.1413271000
_diffrn_orient_matrix_UB_13 0.0232810000
_diffrn_orient_matrix_UB_21 -0.0628119000
_diffrn_orient_matrix_UB_22 -0.0045495000
_diffrn_orient_matrix_UB_23 -0.0012860000
_diffrn_orient_matrix_UB_31 0.0065553000
_diffrn_orient_matrix_UB_32 -0.0321513000
_diffrn_orient_matrix_UB_33 0.1026546000
_diffrn_radiation_monochromator 'multi-layer mirror optics'
_diffrn_radiation_probe x-ray
_diffrn_radiation_type CuK\a
_diffrn_radiation_wavelength 1.54184
_diffrn_reflns_av_R_equivalents 0.0960
_diffrn_reflns_av_unetI/netI 0.0521
_diffrn_reflns_Laue_measured_fraction_full 0.999
_diffrn_reflns_Laue_measured_fraction_max 0.959
_diffrn_reflns_limit_h_max 30
_diffrn_reflns_limit_h_min -30
_diffrn_reflns_limit_k_max 12
_diffrn_reflns_limit_k_min -13
_diffrn_reflns_limit_l_max 18
_diffrn_reflns_limit_l_min -9
_diffrn_reflns_number 18613
_diffrn_reflns_point_group_measured_fraction_full 0.999
_diffrn_reflns_point_group_measured_fraction_max 0.959
_diffrn_reflns_theta_full 67.684
_diffrn_reflns_theta_max 78.285
_diffrn_reflns_theta_min 3.624
_diffrn_source 'microfocus sealed X-ray tube'
_diffrn_source_type PhotonJet-S
_exptl_absorpt_coefficient_mu 7.575
_exptl_absorpt_correction_T_max 1.00000
_exptl_absorpt_correction_T_min 0.74832
_exptl_absorpt_correction_type multi-scan
_exptl_absorpt_process_details
;
CrysAlisPro 1.171.39.45i (Rigaku Oxford Diffraction, 2018)
Empirical absorption correction using spherical harmonics,
 implemented in SCALE3 ABSPACK scaling algorithm.
;
_exptl_crystal_colour black
_exptl_crystal_density_diffrn 1.572
_exptl_crystal_description needle
_exptl_crystal_F_000 1812
_exptl_crystal_recrystallization_method 'Re-crystallisation from solvent: chloroform'
_exptl_crystal_size_max 0.1
_exptl_crystal_size_mid 0.03
_exptl_crystal_size_min 0.03
_refine_diff_density_max 1.477
_refine_diff_density_min -1.185
_refine_diff_density_rms 0.142
_refine_ls_extinction_method none
_refine_ls_goodness_of_fit_ref 1.035
_refine_ls_hydrogen_treatment constr
_refine_ls_matrix_type full
_refine_ls_number_parameters 236
_refine_ls_number_reflns 3930
_refine_ls_number_restraints 0
_refine_ls_restrained_S_all 1.035
_refine_ls_R_factor_all 0.0848
_refine_ls_R_factor_gt 0.0795
_refine_ls_shift/su_max 0.000
_refine_ls_shift/su_mean 0.000
_refine_ls_structure_factor_coef Fsqd
_refine_ls_weighting_details 'w=1/[\s^2^(Fo^2^)+(0.1503P)^2^+11.5459P] where P=(Fo^2^+2Fc^2^)/3'
_refine_ls_weighting_scheme calc
_refine_ls_wR_factor_gt 0.2120
_refine_ls_wR_factor_ref 0.2199
_reflns_Friedel_coverage 0.000
_reflns_number_gt 3618
_reflns_number_total 3930
_reflns_threshold_expression 'I > 2\s(I)'
_cod_data_source_file c9dt04860j2.cif
_cod_data_source_block exp_40_twin1_hklf4
_cod_depositor_comments 'Adding full bibliography for 7703451.cif.'
_cod_database_code 7703451
_shelx_shelxl_version_number 2017/1
_chemical_oxdiff_formula C37H23O6Cl3Ru
_shelx_space_group_comment
;
The symmetry employed for this shelxl refinement is uniquely defined
by the following loop, which should always be used as a source of
symmetry information in preference to the above space-group names.
They are only intended as comments.
;
_olex2_refinement_description
;
1. Fixed Uiso
 At 1.2 times of:
  All C(H) groups
2.a Ternary CH refined with riding coordinates:
 C00L(H00L)
2.b Aromatic/amide H refined with riding coordinates:
 C00A(H00A), C00B(H00B), C00E(H00E), C00F(H00F), C00H(H00H), C00I(H00I),
 C00J(H00J), C00M(H00M), C00O(H00O), C00P(H00P), C00Q(H00Q), C00R(H00R)
;
_olex2_submission_special_instructions 'No special instructions were received'
_oxdiff_exptl_absorpt_empirical_details
;
Empirical correction (ABSPACK) includes:
- Absorption correction using spherical harmonics
- Frame scaling
;
_oxdiff_exptl_absorpt_empirical_full_max 1.361
_oxdiff_exptl_absorpt_empirical_full_min 0.721
_oxdiff_twin_integration_method simultaneous
_oxdiff_twin_items 2
_twin_special_details
;
Component 2 rotated by -179.9961\% 
 around [-0.17 -0.00 0.99] (reciprocal) or [0.00 -0.00 1.00] (direct)
;

loop_
_space_group_symop_operation_xyz
'x, y, z'
'-x, y, -z+1/2'
'x+1/2, y+1/2, z'
'-x+1/2, y+1/2, -z+1/2'
'-x, -y, -z'
'x, -y, z-1/2'
'-x+1/2, -y+1/2, -z'
'x+1/2, -y+1/2, z-1/2'

loop_
_atom_site_label
_atom_site_type_symbol
_atom_site_fract_x
_atom_site_fract_y
_atom_site_fract_z
_atom_site_U_iso_or_equiv
_atom_site_adp_type
_atom_site_occupancy
_atom_site_site_symmetry_order
_atom_site_calc_flag
_atom_site_refinement_flags_posn
_atom_site_refinement_flags_adp
_atom_site_refinement_flags_occupancy
Ru01 Ru 0.500000 0.56443(5) 0.250000 0.0478(2) Uani 1 2 d S T P
Cl02 Cl 0.35298(12) 0.8796(3) 0.06385(18) 0.1259(10) Uani 1 1 d . . .
Cl03 Cl 0.38810(16) 0.6743(2) -0.04291(19) 0.1409(12) Uani 1 1 d . . .
Cl04 Cl 0.46009(14) 0.8755(3) 0.0077(3) 0.1393(11) Uani 1 1 d . . .
O005 O 0.49180(16) 0.5761(3) 0.3836(2) 0.0528(8) Uani 1 1 d . . .
O006 O 0.44019(15) 0.7003(4) 0.2490(2) 0.0555(8) Uani 1 1 d . . .
O007 O 0.44691(16) 0.4180(4) 0.2391(3) 0.0566(9) Uani 1 1 d . . .
C008 C 0.4483(2) 0.6385(5) 0.4022(3) 0.0500(10) Uani 1 1 d . . .
C009 C 0.4198(2) 0.7100(5) 0.3263(3) 0.0523(11) Uani 1 1 d . . .
C00A C 0.3916(2) 0.6859(6) 0.5299(4) 0.0588(12) Uani 1 1 d . . .
H00A H 0.389370 0.662844 0.591715 0.071 Uiso 1 1 calc R . .
C00B C 0.4335(2) 0.6300(5) 0.4906(4) 0.0565(12) Uani 1 1 d . . .
H00B H 0.456315 0.576654 0.530302 0.068 Uiso 1 1 calc R . .
C00C C 0.3155(2) 0.8163(6) 0.5565(5) 0.0660(14) Uani 1 1 d . . .
C00D C 0.2896(2) 0.8541(6) 0.6162(5) 0.0677(14) Uani 1 1 d . . .
C00E C 0.3754(2) 0.7897(5) 0.3320(4) 0.0608(13) Uani 1 1 d . . .
H00E H 0.362896 0.831594 0.276498 0.073 Uiso 1 1 calc R . .
C00F C 0.3459(2) 0.8190(6) 0.4048(4) 0.0655(14) Uani 1 1 d . . .
H00F H 0.317926 0.880295 0.392159 0.079 Uiso 1 1 calc R . .
C00G C 0.3515(2) 0.7712(5) 0.4937(4) 0.0594(12) Uani 1 1 d . . .
C00H C 0.500000 0.0182(11) 0.250000 0.094(3) Uani 1 2 d S T P
H00H H 0.499999 -0.071194 0.250002 0.113 Uiso 1 2 calc RS T P
C00I C 0.4492(4) 0.0758(6) 0.2424(6) 0.083(2) Uani 1 1 d . . .
H00I H 0.418621 0.020455 0.238233 0.099 Uiso 1 1 calc R . .
C00J C 0.2141(3) 0.9755(8) 0.6681(6) 0.0831(19) Uani 1 1 d . . .
H00J H 0.205144 1.006389 0.607734 0.100 Uiso 1 1 calc R . .
C00K C 0.4703(2) 0.3098(6) 0.2450(4) 0.0574(12) Uani 1 1 d . . .
C00L C 0.4080(4) 0.7838(7) 0.0411(5) 0.082(2) Uani 1 1 d . . .
H00L H 0.421998 0.738053 0.098365 0.098 Uiso 1 1 calc R . .
C00M C 0.4367(3) 0.2028(6) 0.2402(5) 0.0702(15) Uani 1 1 d . . .
H00M H 0.398586 0.220720 0.234223 0.084 Uiso 1 1 calc R . .
C00N C 0.2583(2) 0.8952(6) 0.6872(5) 0.0685(15) Uani 1 1 d . . .
C00O C 0.1829(3) 1.0110(8) 0.7362(7) 0.090(2) Uani 1 1 d . . .
H00O H 0.152111 1.064471 0.722147 0.108 Uiso 1 1 calc R . .
C00P C 0.1963(4) 0.9695(10) 0.8242(8) 0.107(3) Uani 1 1 d . . .
H00P H 0.175304 0.996384 0.871017 0.129 Uiso 1 1 calc R . .
C00Q C 0.2707(3) 0.8511(9) 0.7771(6) 0.092(2) Uani 1 1 d . . .
H00Q H 0.300565 0.794799 0.790913 0.110 Uiso 1 1 calc R . .
C00R C 0.2404(4) 0.8884(11) 0.8453(7) 0.106(3) Uani 1 1 d . . .
H00R H 0.249361 0.859066 0.906036 0.127 Uiso 1 1 calc R . .

loop_
_atom_site_aniso_label
_atom_site_aniso_U_11
_atom_site_aniso_U_22
_atom_site_aniso_U_33
_atom_site_aniso_U_23
_atom_site_aniso_U_13
_atom_site_aniso_U_12
Ru01 0.0486(3) 0.0478(3) 0.0491(3) 0.000 0.0145(2) 0.000
Cl02 0.135(2) 0.142(2) 0.1007(16) 0.0006(15) 0.0104(14) 0.0593(19)
Cl03 0.225(3) 0.0804(14) 0.1068(17) -0.0196(13) -0.0261(19) 0.0154(18)
Cl04 0.138(2) 0.127(2) 0.153(3) 0.0211(19) 0.0170(19) -0.0185(19)
O005 0.058(2) 0.059(2) 0.0442(17) 0.0050(14) 0.0165(14) 0.0105(15)
O006 0.062(2) 0.054(2) 0.0517(18) 0.0056(15) 0.0145(15) 0.0063(16)
O007 0.0513(19) 0.057(2) 0.064(2) 0.0051(16) 0.0184(16) 0.0016(15)
C008 0.050(2) 0.047(2) 0.054(3) 0.005(2) 0.0107(19) 0.0056(19)
C009 0.060(3) 0.045(2) 0.054(3) 0.003(2) 0.013(2) 0.001(2)
C00A 0.063(3) 0.058(3) 0.059(3) 0.002(2) 0.019(2) 0.002(2)
C00B 0.059(3) 0.058(3) 0.054(3) 0.006(2) 0.013(2) 0.008(2)
C00C 0.062(3) 0.060(3) 0.079(4) 0.002(3) 0.020(3) 0.008(3)
C00D 0.058(3) 0.067(3) 0.081(4) -0.006(3) 0.017(3) 0.006(3)
C00E 0.063(3) 0.054(3) 0.066(3) 0.011(2) 0.015(2) 0.009(2)
C00F 0.064(3) 0.055(3) 0.080(4) 0.001(3) 0.020(3) 0.014(2)
C00G 0.057(3) 0.054(3) 0.069(3) -0.003(2) 0.017(2) 0.002(2)
C00H 0.135(10) 0.054(5) 0.091(7) 0.000 0.002(7) 0.000
C00I 0.105(6) 0.058(4) 0.084(5) 0.003(3) 0.005(4) -0.021(3)
C00J 0.077(4) 0.074(4) 0.102(5) 0.002(4) 0.027(4) 0.013(3)
C00K 0.062(3) 0.061(3) 0.051(3) 0.004(2) 0.014(2) -0.007(2)
C00L 0.110(5) 0.069(4) 0.066(4) 0.004(3) 0.005(3) 0.021(4)
C00M 0.076(4) 0.061(3) 0.075(4) 0.012(3) 0.015(3) -0.010(3)
C00N 0.057(3) 0.062(3) 0.090(4) -0.007(3) 0.023(3) 0.007(3)
C00O 0.071(4) 0.077(5) 0.128(7) -0.006(5) 0.040(4) 0.016(3)
C00P 0.100(6) 0.107(6) 0.126(8) -0.031(6) 0.063(6) 0.012(5)
C00Q 0.084(5) 0.108(6) 0.087(5) 0.002(4) 0.028(4) 0.035(4)
C00R 0.102(6) 0.133(8) 0.087(5) 0.001(5) 0.030(5) 0.022(6)

loop_
_atom_type_symbol
_atom_type_description
_atom_type_scat_dispersion_real
_atom_type_scat_dispersion_imag
_atom_type_scat_source
C C 0.0181 0.0091 'International Tables Vol C Tables 4.2.6.8 and 6.1.1.4'
H H 0.0000 0.0000 'International Tables Vol C Tables 4.2.6.8 and 6.1.1.4'
O O 0.0492 0.0322 'International Tables Vol C Tables 4.2.6.8 and 6.1.1.4'
Cl Cl 0.3639 0.7018 'International Tables Vol C Tables 4.2.6.8 and 6.1.1.4'
Ru Ru 0.0552 3.2960 'International Tables Vol C Tables 4.2.6.8 and 6.1.1.4'

loop_
_geom_angle_atom_site_label_1
_geom_angle_atom_site_label_2
_geom_angle_atom_site_label_3
_geom_angle
_geom_angle_site_symmetry_1
_geom_angle_site_symmetry_3
O005 Ru01 O005 172.9(2) . 2_655
O005 Ru01 O006 95.73(15) 2_655 .
O005 Ru01 O006 79.26(14) 2_655 2_655
O005 Ru01 O006 79.26(14) . .
O005 Ru01 O006 95.73(15) . 2_655
O005 Ru01 O007 89.47(16) . .
O005 Ru01 O007 89.47(16) 2_655 2_655
O005 Ru01 O007 95.97(15) . 2_655
O005 Ru01 O007 95.97(15) 2_655 .
O006 Ru01 O006 90.9(2) 2_655 .
O007 Ru01 O006 94.91(16) 2_655 2_655
O007 Ru01 O006 94.91(16) . .
O007 Ru01 O006 172.83(15) 2_655 .
O007 Ru01 O006 172.83(15) . 2_655
O007 Ru01 O007 79.6(2) . 2_655
C008 O005 Ru01 114.2(3) . .
C009 O006 Ru01 113.2(3) . .
C00K O007 Ru01 113.8(3) . .
O005 C008 C009 115.7(4) . .
O005 C008 C00B 117.7(4) . .
C00B C008 C009 126.6(5) . .
O006 C009 C008 115.6(4) . .
O006 C009 C00E 118.8(5) . .
C00E C009 C008 125.5(5) . .
C00B C00A H00A 114.8 . .
C00B C00A C00G 130.5(5) . .
C00G C00A H00A 114.8 . .
C008 C00B H00B 114.6 . .
C00A C00B C008 130.7(5) . .
C00A C00B H00B 114.6 . .
C00D C00C C00G 173.4(7) . .
C00C C00D C00N 178.3(8) . .
C009 C00E H00E 114.4 . .
C009 C00E C00F 131.2(5) . .
C00F C00E H00E 114.4 . .
C00E C00F H00F 115.3 . .
C00E C00F C00G 129.5(5) . .
C00G C00F H00F 115.3 . .
C00A C00G C00C 115.5(5) . .
C00F C00G C00A 125.7(5) . .
C00F C00G C00C 118.7(5) . .
C00I C00H H00H 116.3 2_655 .
C00I C00H H00H 116.3 . .
C00I C00H C00I 127.5(10) . 2_655
C00H C00I H00I 115.5 . .
C00H C00I C00M 128.9(8) . .
C00M C00I H00I 115.5 . .
C00N C00J H00J 119.8 . .
C00O C00J H00J 119.8 . .
C00O C00J C00N 120.4(8) . .
O007 C00K C00K 116.3(3) . 2_655
O007 C00K C00M 117.9(5) . .
C00M C00K C00K 125.7(4) . 2_655
Cl02 C00L H00L 108.7 . .
Cl03 C00L Cl02 111.4(5) . .
Cl03 C00L H00L 108.7 . .
Cl04 C00L Cl02 109.8(4) . .
Cl04 C00L Cl03 109.6(5) . .
Cl04 C00L H00L 108.7 . .
C00I C00M C00K 131.6(7) . .
C00I C00M H00M 114.2 . .
C00K C00M H00M 114.2 . .
C00J C00N C00D 120.8(7) . .
C00J C00N C00Q 118.7(6) . .
C00Q C00N C00D 120.5(6) . .
C00J C00O H00O 119.9 . .
C00P C00O C00J 120.3(8) . .
C00P C00O H00O 119.9 . .
C00O C00P H00P 119.8 . .
C00O C00P C00R 120.5(7) . .
C00R C00P H00P 119.8 . .
C00N C00Q H00Q 119.5 . .
C00R C00Q C00N 120.9(8) . .
C00R C00Q H00Q 119.5 . .
C00P C00R H00R 120.4 . .
C00Q C00R C00P 119.2(9) . .
C00Q C00R H00R 120.4 . .

loop_
_geom_bond_atom_site_label_1
_geom_bond_atom_site_label_2
_geom_bond_distance
_geom_bond_site_symmetry_2
Ru01 O005 2.004(3) .
Ru01 O005 2.004(3) 2_655
Ru01 O006 2.058(4) .
Ru01 O006 2.058(4) 2_655
Ru01 O007 2.024(4) 2_655
Ru01 O007 2.024(4) .
Cl02 C00L 1.754(8) .
Cl03 C00L 1.728(8) .
Cl04 C00L 1.723(9) .
O005 C008 1.312(6) .
O006 C009 1.297(6) .
O007 C00K 1.283(7) .
C008 C009 1.462(7) .
C008 C00B 1.393(7) .
C009 C00E 1.392(7) .
C00A H00A 0.9500 .
C00A C00B 1.371(8) .
C00A C00G 1.399(8) .
C00B H00B 0.9500 .
C00C C00D 1.211(9) .
C00C C00G 1.430(8) .
C00D C00N 1.434(9) .
C00E H00E 0.9500 .
C00E C00F 1.395(8) .
C00F H00F 0.9500 .
C00F C00G 1.396(9) .
C00H H00H 0.9500 .
C00H C00I 1.382(11) 2_655
C00H C00I 1.382(11) .
C00I H00I 0.9500 .
C00I C00M 1.384(10) .
C00J H00J 0.9500 .
C00J C00N 1.384(10) .
C00J C00O 1.380(11) .
C00K C00K 1.451(11) 2_655
C00K C00M 1.400(8) .
C00L H00L 1.0000 .
C00M H00M 0.9500 .
C00N C00Q 1.406(11) .
C00O H00O 0.9500 .
C00O C00P 1.374(14) .
C00P H00P 0.9500 .
C00P C00R 1.391(14) .
C00Q H00Q 0.9500 .
C00Q C00R 1.374(11) .
C00R H00R 0.9500 .

loop_
_twin_individual_id
_twin_individual_mass_fraction_refined
_oxdiff_twin_reflns_isolated
_oxdiff_twin_reflns_overlapped
_twin_individual_twin_lattice_type
_twin_individual_twin_matrix_11
_twin_individual_twin_matrix_12
_twin_individual_twin_matrix_13
_twin_individual_twin_matrix_21
_twin_individual_twin_matrix_22
_twin_individual_twin_matrix_23
_twin_individual_twin_matrix_31
_twin_individual_twin_matrix_32
_twin_individual_twin_matrix_33
1 0.7754 13285 5368 ref 1.0000 0.0000 0.0000 0.0000 1.0000 0.0000 0.0000 0.0000 1.0000
2 0.2246 13198 5368 nmt -1.0013 -0.0000 -0.3497 -0.0000 -1.0004 -0.0008 0.0092 -0.0023 1.0027
